data_2219563
loop_
_publ_author_name
'Cui, Li-Jing'

_publ_section_title
;
 2-(3-Nitrophenyl)-4,5-diphenyl-1<i>H</i>-imidazol-3-ium chloride
;
_journal_coeditor_code DN2374
_journal_issue 10
_journal_name_full 'Acta Crystallographica Section E'
_journal_page_first o1987
_journal_paper_doi 10.1107/S160053680803002X
_journal_volume 64
_journal_year 2008
_chemical_formula_iupac 'C21 H16 N3 O2 +, Cl -'
_chemical_formula_moiety 'C21 H16 N3 O2 +, Cl -'
_chemical_formula_sum 'C21 H16 Cl N3 O2'
_chemical_formula_weight 377.82
_chemical_name_systematic
;
2-(3-Nitrophenyl)-4,5-diphenyl-1<i>H</i>-imidazol-3-ium chloride
;
_space_group_IT_number 2
_symmetry_cell_setting triclinic
_symmetry_space_group_name_Hall '-P 1'
_symmetry_space_group_name_H-M 'P -1'
_atom_sites_solution_hydrogens geom
_atom_sites_solution_primary direct
_atom_sites_solution_secondary difmap
_audit_creation_method SHELXL-97
_cell_angle_alpha 91.97(3)
_cell_angle_beta 90.15(3)
_cell_angle_gamma 95.84(3)
_cell_formula_units_Z 4
_cell_length_a 9.7265(19)
_cell_length_b 12.364(3)
_cell_length_c 15.511(3)
_cell_measurement_reflns_used 3688
_cell_measurement_temperature 298(2)
_cell_measurement_theta_max 27.1058
_cell_measurement_theta_min 2.4744
_cell_volume 1854.5(7)
_computing_cell_refinement 'CrystalClear (Rigaku, 2005)'
_computing_data_collection 'CrystalClear (Rigaku, 2005)'
_computing_data_reduction 'CrystalClear (Rigaku, 2005)'
_computing_molecular_graphics 'ORTEP-3 for Windows (Farrugia, 1997) and SHELXTL (Sheldrick, 2008)'
_computing_publication_material 'SHELXL97 (Sheldrick, 2008)'
_computing_structure_refinement 'SHELXL97 (Sheldrick, 2008)'
_computing_structure_solution 'SHELXS97 (Sheldrick, 2008)'
_diffrn_ambient_temperature 298(2)
_diffrn_detector_area_resol_mean 13.6612
_diffrn_measured_fraction_theta_full 0.989
_diffrn_measured_fraction_theta_max 0.989
_diffrn_measurement_device_type 'Rigaku Mercury2'
_diffrn_measurement_method \w
_diffrn_radiation_monochromator graphite
_diffrn_radiation_source 'fine-focus sealed tube'
_diffrn_radiation_type MoK\a
_diffrn_radiation_wavelength 0.71073
_diffrn_reflns_av_R_equivalents 0.0429
_diffrn_reflns_av_sigmaI/netI 0.0565
_diffrn_reflns_limit_h_max 12
_diffrn_reflns_limit_h_min -12
_diffrn_reflns_limit_k_max 15
_diffrn_reflns_limit_k_min -15
_diffrn_reflns_limit_l_max 19
_diffrn_reflns_limit_l_min -19
_diffrn_reflns_number 18693
_diffrn_reflns_theta_full 27.16
_diffrn_reflns_theta_max 27.16
_diffrn_reflns_theta_min 2.47
_exptl_absorpt_coefficient_mu 0.227
_exptl_absorpt_correction_T_max 0.957
_exptl_absorpt_correction_T_min 0.939
_exptl_absorpt_correction_type multi-scan
_exptl_absorpt_process_details '(CrystalClear, Rigaku, 2005)'
_exptl_crystal_colour Colorless
_exptl_crystal_density_diffrn 1.353
_exptl_crystal_density_method 'not measured'
_exptl_crystal_description Block
_exptl_crystal_F_000 784
_exptl_crystal_size_max 0.24
_exptl_crystal_size_mid 0.20
_exptl_crystal_size_min 0.18
_refine_diff_density_max 0.184
_refine_diff_density_min -0.270
_refine_ls_extinction_method none
_refine_ls_goodness_of_fit_ref 1.070
_refine_ls_hydrogen_treatment constr
_refine_ls_matrix_type full
_refine_ls_number_parameters 487
_refine_ls_number_reflns 8132
_refine_ls_number_restraints 0
_refine_ls_restrained_S_all 1.070
_refine_ls_R_factor_all 0.1007
_refine_ls_R_factor_gt 0.0619
_refine_ls_shift/su_max 0.009
_refine_ls_shift/su_mean 0.001
_refine_ls_structure_factor_coef Fsqd
_refine_ls_weighting_details 'calc w=1/[\s^2^(Fo^2^)+(0.0593P)^2^+0.2499P] where P=(Fo^2^+2Fc^2^)/3'
_refine_ls_weighting_scheme calc
_refine_ls_wR_factor_gt 0.1335
_refine_ls_wR_factor_ref 0.1527
_reflns_number_gt 5351
_reflns_number_total 8132
_reflns_threshold_expression I>2\s(I)
_cod_data_source_file dn2374.cif
_cod_data_source_block I
_cod_database_code 2219563
_cod_database_fobs_code 2219563

loop_
_symmetry_equiv_pos_as_xyz
'x, y, z'
'-x, -y, -z'

loop_
_atom_site_type_symbol
_atom_site_label
_atom_site_fract_x
_atom_site_fract_y
_atom_site_fract_z
_atom_site_U_iso_or_equiv
_atom_site_adp_type
_atom_site_calc_flag
_atom_site_refinement_flags
_atom_site_occupancy
Cl Cl1 0.79840(9) 0.52921(6) 0.29960(4) 0.0600(2) Uani d . 1
N N1 0.9375(3) 0.8492(2) -0.07795(17) 0.0613(7) Uani d . 1
N N2 0.6852(2) 0.45441(16) -0.01555(12) 0.0391(5) Uani d . 1
H H2 0.6765 0.4807 -0.0656 0.047 Uiso calc R 1
N N3 0.7522(2) 0.43586(16) 0.11489(12) 0.0403(5) Uani d . 1
H H3 0.7947 0.4480 0.1635 0.048 Uiso calc R 1
O O1 0.8327(3) 0.8432(2) -0.12130(19) 0.1011(10) Uani d . 1
O O2 1.0299(3) 0.9231(2) -0.08381(19) 0.0942(9) Uani d . 1
C C1 0.4870(3) 0.1792(2) -0.02959(18) 0.0551(7) Uani d . 1
H H1 0.5298 0.1484 0.0159 0.066 Uiso calc R 1
C C2 0.3941(4) 0.1151(3) -0.0821(2) 0.0669(9) Uani d . 1
H H2A 0.3744 0.0417 -0.0711 0.080 Uiso calc R 1
C C3 0.3307(3) 0.1583(3) -0.1503(2) 0.0639(8) Uani d . 1
H H3A 0.2676 0.1149 -0.1849 0.077 Uiso calc R 1
C C4 0.3613(3) 0.2660(3) -0.16665(18) 0.0561(7) Uani d . 1
H H4 0.3199 0.2952 -0.2134 0.067 Uiso calc R 1
C C5 0.4534(3) 0.3323(2) -0.11451(16) 0.0454(6) Uani d . 1
H H5 0.4728 0.4055 -0.1265 0.055 Uiso calc R 1
C C6 0.5168(3) 0.2898(2) -0.04434(15) 0.0408(6) Uani d . 1
C C7 0.6123(2) 0.3593(2) 0.01275(15) 0.0391(6) Uani d . 1
C C8 0.6553(3) 0.3488(2) 0.09655(15) 0.0387(5) Uani d . 1
C C9 0.6232(3) 0.2638(2) 0.15934(15) 0.0401(6) Uani d . 1
C C10 0.7300(3) 0.2159(2) 0.19771(17) 0.0506(7) Uani d . 1
H H10 0.8213 0.2418 0.1871 0.061 Uiso calc R 1
C C11 0.7012(4) 0.1304(3) 0.25142(19) 0.0624(8) Uani d . 1
H H11 0.7732 0.0985 0.2768 0.075 Uiso calc R 1
C C12 0.5673(4) 0.0918(2) 0.26774(19) 0.0620(8) Uani d . 1
H H12 0.5483 0.0330 0.3031 0.074 Uiso calc R 1
C C13 0.4609(3) 0.1404(2) 0.23154(19) 0.0594(8) Uani d . 1
H H13 0.3699 0.1147 0.2432 0.071 Uiso calc R 1
C C14 0.4877(3) 0.2260(2) 0.17870(17) 0.0505(7) Uani d . 1
H H14 0.4149 0.2591 0.1556 0.061 Uiso calc R 1
C C15 0.7710(2) 0.49879(19) 0.04687(14) 0.0368(5) Uani d . 1
C C16 0.8719(3) 0.5943(2) 0.04194(15) 0.0381(5) Uani d . 1
C C17 0.8556(3) 0.6750(2) -0.01615(15) 0.0413(6) Uani d . 1
H H17 0.7795 0.6703 -0.0530 0.050 Uiso calc R 1
C C18 0.9557(3) 0.7625(2) -0.01757(16) 0.0444(6) Uani d . 1
C C19 1.0704(3) 0.7728(2) 0.03556(19) 0.0531(7) Uani d . 1
H H19 1.1362 0.8326 0.0325 0.064 Uiso calc R 1
C C20 1.0856(3) 0.6926(2) 0.09320(18) 0.0515(7) Uani d . 1
H H20 1.1621 0.6982 0.1298 0.062 Uiso calc R 1
C C21 0.9871(3) 0.6035(2) 0.09695(16) 0.0446(6) Uani d . 1
H H21 0.9977 0.5496 0.1362 0.054 Uiso calc R 1
Cl Cl2 0.71004(9) 0.52695(6) 0.79879(4) 0.0598(2) Uani d . 1
N N4 0.6666(3) 0.8561(2) 0.43176(17) 0.0660(7) Uani d . 1
N N5 0.7989(2) 0.45279(15) 0.48411(12) 0.0364(5) Uani d . 1
H H5A 0.8139 0.4793 0.4341 0.044 Uiso calc R 1
N N6 0.7275(2) 0.43327(16) 0.61432(12) 0.0392(5) Uani d . 1
H H6 0.6880 0.4449 0.6628 0.047 Uiso calc R 1
O O3 0.7518(3) 0.8431(2) 0.37747(17) 0.0901(8) Uani d . 1
O O4 0.6168(4) 0.9416(2) 0.4429(2) 0.1358(14) Uani d . 1
C C22 0.9164(3) 0.1767(2) 0.46440(17) 0.0496(7) Uani d . 1
H H22 0.8618 0.1449 0.5076 0.059 Uiso calc R 1
C C23 0.9902(3) 0.1127(2) 0.41130(19) 0.0600(8) Uani d . 1
H H23 0.9861 0.0382 0.4194 0.072 Uiso calc R 1
C C24 1.0702(3) 0.1585(2) 0.3462(2) 0.0590(8) Uani d . 1
H H24 1.1212 0.1153 0.3111 0.071 Uiso calc R 1
C C25 1.0744(3) 0.2681(2) 0.33328(18) 0.0547(7) Uani d . 1
H H25 1.1264 0.2986 0.2884 0.066 Uiso calc R 1
C C26 1.0017(3) 0.3328(2) 0.38663(16) 0.0436(6) Uani d . 1
H H26 1.0054 0.4070 0.3775 0.052 Uiso calc R 1
C C27 0.9225(2) 0.2886(2) 0.45424(15) 0.0379(5) Uani d . 1
C C28 0.8466(2) 0.35808(19) 0.51171(14) 0.0364(5) Uani d . 1
C C29 0.8018(2) 0.34605(19) 0.59540(15) 0.0369(5) Uani d . 1
C C30 0.8123(3) 0.26139(19) 0.65856(15) 0.0383(5) Uani d . 1
C C31 0.6949(3) 0.2205(2) 0.70209(16) 0.0466(6) Uani d . 1
H H31 0.6115 0.2491 0.6928 0.056 Uiso calc R 1
C C32 0.7009(3) 0.1376(2) 0.75902(18) 0.0568(8) Uani d . 1
H H32 0.6218 0.1112 0.7883 0.068 Uiso calc R 1
C C33 0.8234(4) 0.0940(2) 0.77268(18) 0.0594(8) Uani d . 1
H H33 0.8268 0.0369 0.8099 0.071 Uiso calc R 1
C C34 0.9410(3) 0.1354(2) 0.73084(18) 0.0571(7) Uani d . 1
H H34 1.0241 0.1064 0.7404 0.069 Uiso calc R 1
C C35 0.9371(3) 0.2198(2) 0.67470(17) 0.0482(6) Uani d . 1
H H35 1.0175 0.2484 0.6479 0.058 Uiso calc R 1
C C36 0.7259(2) 0.49708(19) 0.54660(14) 0.0363(5) Uani d . 1
C C37 0.6520(2) 0.59366(19) 0.54290(14) 0.0366(5) Uani d . 1
C C38 0.6928(3) 0.6761(2) 0.48667(15) 0.0407(6) Uani d . 1
H H38 0.7668 0.6706 0.4495 0.049 Uiso calc R 1
C C39 0.6200(3) 0.7663(2) 0.48787(17) 0.0459(6) Uani d . 1
C C40 0.5077(3) 0.7769(2) 0.54107(18) 0.0517(7) Uani d . 1
H H40 0.4603 0.8385 0.5399 0.062 Uiso calc R 1
C C41 0.4678(3) 0.6940(2) 0.59584(17) 0.0496(7) Uani d . 1
H H41 0.3924 0.6993 0.6320 0.060 Uiso calc R 1
C C42 0.5394(3) 0.6034(2) 0.59706(16) 0.0438(6) Uani d . 1
H H42 0.5122 0.5481 0.6344 0.053 Uiso calc R 1

loop_
_atom_site_aniso_label
_atom_site_aniso_U_11
_atom_site_aniso_U_22
_atom_site_aniso_U_33
_atom_site_aniso_U_12
_atom_site_aniso_U_13
_atom_site_aniso_U_23
Cl1 0.0979(6) 0.0547(4) 0.0285(3) 0.0122(4) -0.0013(3) 0.0057(3)
N1 0.0720(17) 0.0502(15) 0.0619(16) 0.0012(13) 0.0075(14) 0.0166(13)
N2 0.0499(12) 0.0419(12) 0.0257(9) 0.0048(9) 0.0000(9) 0.0048(9)
N3 0.0497(12) 0.0445(12) 0.0266(10) 0.0028(10) -0.0027(9) 0.0039(9)
O1 0.0982(19) 0.090(2) 0.113(2) -0.0149(15) -0.0373(17) 0.0584(18)
O2 0.0948(18) 0.0660(16) 0.119(2) -0.0184(14) -0.0024(16) 0.0381(16)
C1 0.075(2) 0.0441(16) 0.0457(15) 0.0051(14) -0.0094(14) 0.0028(13)
C2 0.090(2) 0.0437(17) 0.065(2) -0.0026(16) -0.0108(18) -0.0046(15)
C3 0.0647(19) 0.061(2) 0.064(2) 0.0034(16) -0.0181(16) -0.0159(16)
C4 0.0605(18) 0.066(2) 0.0437(15) 0.0183(15) -0.0123(13) -0.0069(14)
C5 0.0487(15) 0.0482(15) 0.0408(14) 0.0120(12) -0.0002(12) 0.0018(12)
C6 0.0451(14) 0.0449(14) 0.0328(12) 0.0078(11) 0.0000(11) -0.0025(11)
C7 0.0450(14) 0.0411(14) 0.0321(12) 0.0082(11) 0.0004(10) 0.0038(11)
C8 0.0459(14) 0.0388(13) 0.0315(12) 0.0031(11) -0.0017(10) 0.0046(10)
C9 0.0527(15) 0.0376(13) 0.0303(12) 0.0049(11) -0.0011(11) 0.0028(10)
C10 0.0568(17) 0.0524(16) 0.0440(15) 0.0107(13) -0.0031(13) 0.0079(13)
C11 0.090(2) 0.0538(18) 0.0466(16) 0.0225(17) -0.0152(16) 0.0046(14)
C12 0.102(3) 0.0368(15) 0.0455(16) -0.0027(16) -0.0046(17) 0.0093(13)
C13 0.072(2) 0.0488(17) 0.0537(17) -0.0120(15) 0.0016(15) 0.0090(14)
C14 0.0564(17) 0.0485(16) 0.0466(15) 0.0026(13) -0.0036(13) 0.0096(13)
C15 0.0450(14) 0.0369(13) 0.0293(11) 0.0069(10) 0.0005(10) 0.0022(10)
C16 0.0450(14) 0.0386(13) 0.0307(12) 0.0053(11) 0.0051(10) -0.0016(10)
C17 0.0450(14) 0.0453(15) 0.0339(12) 0.0053(11) 0.0011(11) 0.0032(11)
C18 0.0542(15) 0.0396(14) 0.0396(14) 0.0051(12) 0.0043(12) 0.0039(11)
C19 0.0544(17) 0.0483(16) 0.0545(17) -0.0027(13) 0.0009(13) -0.0054(14)
C20 0.0520(16) 0.0506(17) 0.0509(16) 0.0033(13) -0.0091(13) -0.0058(14)
C21 0.0524(15) 0.0469(15) 0.0358(13) 0.0117(12) -0.0025(11) -0.0021(11)
Cl2 0.0970(6) 0.0540(4) 0.0279(3) 0.0041(4) 0.0030(3) 0.0048(3)
N4 0.087(2) 0.0554(16) 0.0615(16) 0.0275(14) 0.0091(15) 0.0225(13)
N5 0.0458(11) 0.0370(11) 0.0270(10) 0.0059(9) 0.0019(8) 0.0045(8)
N6 0.0505(12) 0.0411(11) 0.0270(10) 0.0079(9) 0.0070(9) 0.0043(9)
O3 0.119(2) 0.0720(16) 0.0863(17) 0.0297(15) 0.0429(16) 0.0379(14)
O4 0.194(3) 0.0807(19) 0.151(3) 0.082(2) 0.083(3) 0.066(2)
C22 0.0675(18) 0.0410(15) 0.0408(14) 0.0077(13) 0.0075(13) 0.0028(12)
C23 0.083(2) 0.0437(16) 0.0544(18) 0.0159(15) 0.0040(16) -0.0031(14)
C24 0.0666(19) 0.0547(18) 0.0568(18) 0.0163(15) 0.0124(15) -0.0132(15)
C25 0.0547(17) 0.0615(18) 0.0471(16) 0.0035(14) 0.0128(13) -0.0052(14)
C26 0.0478(15) 0.0417(14) 0.0413(14) 0.0038(11) 0.0016(11) 0.0026(11)
C27 0.0429(13) 0.0379(13) 0.0330(12) 0.0046(10) -0.0013(10) 0.0003(10)
C28 0.0443(14) 0.0357(13) 0.0296(11) 0.0041(10) 0.0003(10) 0.0053(10)
C29 0.0444(13) 0.0365(13) 0.0302(11) 0.0060(10) 0.0010(10) 0.0039(10)
C30 0.0503(14) 0.0334(13) 0.0313(12) 0.0047(11) 0.0016(10) 0.0040(10)
C31 0.0538(16) 0.0450(15) 0.0407(14) 0.0016(12) 0.0041(12) 0.0050(12)
C32 0.076(2) 0.0440(16) 0.0474(16) -0.0111(15) 0.0093(15) 0.0098(13)
C33 0.099(2) 0.0337(14) 0.0455(16) 0.0044(15) -0.0031(16) 0.0085(12)
C34 0.076(2) 0.0471(17) 0.0515(17) 0.0191(15) -0.0077(15) 0.0054(14)
C35 0.0551(16) 0.0481(15) 0.0427(14) 0.0093(13) 0.0043(12) 0.0061(12)
C36 0.0444(14) 0.0376(13) 0.0272(11) 0.0049(10) 0.0003(10) 0.0026(10)
C37 0.0429(13) 0.0379(13) 0.0294(11) 0.0071(10) -0.0020(10) -0.0011(10)
C38 0.0452(14) 0.0441(14) 0.0340(12) 0.0103(11) 0.0020(11) 0.0039(11)
C39 0.0572(16) 0.0428(15) 0.0396(14) 0.0126(12) -0.0023(12) 0.0070(12)
C40 0.0575(17) 0.0493(16) 0.0513(16) 0.0215(13) -0.0036(13) -0.0022(13)
C41 0.0485(15) 0.0551(17) 0.0465(15) 0.0129(13) 0.0055(12) -0.0042(13)
C42 0.0486(15) 0.0445(15) 0.0373(13) 0.0012(12) 0.0014(11) -0.0002(11)

loop_
_atom_type_symbol
_atom_type_description
_atom_type_scat_dispersion_real
_atom_type_scat_dispersion_imag
_atom_type_scat_source
C C 0.0033 0.0016 'International Tables Vol C Tables 4.2.6.8 and 6.1.1.4'
Cl Cl 0.1484 0.1585 'International Tables Vol C Tables 4.2.6.8 and 6.1.1.4'
N N 0.0061 0.0033 'International Tables Vol C Tables 4.2.6.8 and 6.1.1.4'
O O 0.0106 0.0060 'International Tables Vol C Tables 4.2.6.8 and 6.1.1.4'
H H 0.0000 0.0000 'International Tables Vol C Tables 4.2.6.8 and 6.1.1.4'

loop_
_geom_angle_atom_site_label_1
_geom_angle_atom_site_label_2
_geom_angle_atom_site_label_3
_geom_angle
O1 N1 O2 122.6(3)
O1 N1 C18 118.8(2)
O2 N1 C18 118.6(3)
C15 N2 C7 110.03(19)
C15 N2 H2 125.0
C7 N2 H2 125.0
C15 N3 C8 110.7(2)
C15 N3 H3 124.7
C8 N3 H3 124.7
C2 C1 C6 120.5(3)
C2 C1 H1 119.8
C6 C1 H1 119.8
C3 C2 C1 120.9(3)
C3 C2 H2A 119.6
C1 C2 H2A 119.6
C4 C3 C2 119.3(3)
C4 C3 H3A 120.4
C2 C3 H3A 120.4
C3 C4 C5 121.0(3)
C3 C4 H4 119.5
C5 C4 H4 119.5
C4 C5 C6 120.3(3)
C4 C5 H5 119.8
C6 C5 H5 119.8
C5 C6 C1 118.1(2)
C5 C6 C7 121.1(2)
C1 C6 C7 120.8(2)
C8 C7 N2 105.8(2)
C8 C7 C6 132.3(2)
N2 C7 C6 121.9(2)
N3 C8 C7 106.5(2)
N3 C8 C9 121.0(2)
C7 C8 C9 132.4(2)
C10 C9 C14 118.7(2)
C10 C9 C8 119.6(2)
C14 C9 C8 121.6(2)
C11 C10 C9 120.2(3)
C11 C10 H10 119.9
C9 C10 H10 119.9
C12 C11 C10 120.4(3)
C12 C11 H11 119.8
C10 C11 H11 119.8
C11 C12 C13 119.7(3)
C11 C12 H12 120.1
C13 C12 H12 120.1
C14 C13 C12 120.6(3)
C14 C13 H13 119.7
C12 C13 H13 119.7
C13 C14 C9 120.3(3)
C13 C14 H14 119.9
C9 C14 H14 119.9
N3 C15 N2 107.0(2)
N3 C15 C16 125.3(2)
N2 C15 C16 127.7(2)
C17 C16 C21 119.9(2)
C17 C16 C15 121.3(2)
C21 C16 C15 118.8(2)
C18 C17 C16 118.0(2)
C18 C17 H17 121.0
C16 C17 H17 121.0
C19 C18 C17 123.0(3)
C19 C18 N1 118.8(2)
C17 C18 N1 118.2(2)
C20 C19 C18 118.6(3)
C20 C19 H19 120.7
C18 C19 H19 120.7
C19 C20 C21 120.2(3)
C19 C20 H20 119.9
C21 C20 H20 119.9
C20 C21 C16 120.2(3)
C20 C21 H21 119.9
C16 C21 H21 119.9
O3 N4 O4 122.5(3)
O3 N4 C39 119.7(2)
O4 N4 C39 117.8(3)
C36 N5 C28 110.09(19)
C36 N5 H5A 125.0
C28 N5 H5A 125.0
C36 N6 C29 110.38(19)
C36 N6 H6 124.8
C29 N6 H6 124.8
C23 C22 C27 120.9(3)
C23 C22 H22 119.5
C27 C22 H22 119.5
C22 C23 C24 120.2(3)
C22 C23 H23 119.9
C24 C23 H23 119.9
C25 C24 C23 119.9(3)
C25 C24 H24 120.0
C23 C24 H24 120.0
C24 C25 C26 120.2(3)
C24 C25 H25 119.9
C26 C25 H25 119.9
C25 C26 C27 120.9(3)
C25 C26 H26 119.5
C27 C26 H26 119.5
C22 C27 C26 117.8(2)
C22 C27 C28 121.4(2)
C26 C27 C28 120.8(2)
C29 C28 N5 106.3(2)
C29 C28 C27 131.8(2)
N5 C28 C27 121.8(2)
C28 C29 N6 106.1(2)
C28 C29 C30 133.4(2)
N6 C29 C30 120.4(2)
C31 C30 C35 119.1(2)
C31 C30 C29 119.5(2)
C35 C30 C29 121.4(2)
C32 C31 C30 120.5(3)
C32 C31 H31 119.7
C30 C31 H31 119.7
C33 C32 C31 120.3(3)
C33 C32 H32 119.8
C31 C32 H32 119.8
C32 C33 C34 119.5(3)
C32 C33 H33 120.2
C34 C33 H33 120.2
C33 C34 C35 120.8(3)
C33 C34 H34 119.6
C35 C34 H34 119.6
C34 C35 C30 119.7(3)
C34 C35 H35 120.2
C30 C35 H35 120.2
N5 C36 N6 107.1(2)
N5 C36 C37 127.9(2)
N6 C36 C37 125.0(2)
C38 C37 C42 119.8(2)
C38 C37 C36 121.0(2)
C42 C37 C36 119.2(2)
C39 C38 C37 117.9(2)
C39 C38 H38 121.0
C37 C38 H38 121.0
C38 C39 C40 122.9(2)
C38 C39 N4 118.3(2)
C40 C39 N4 118.8(2)
C41 C40 C39 118.5(2)
C41 C40 H40 120.8
C39 C40 H40 120.8
C42 C41 C40 120.1(3)
C42 C41 H41 120.0
C40 C41 H41 120.0
C41 C42 C37 120.8(2)
C41 C42 H42 119.6
C37 C42 H42 119.6

loop_
_geom_bond_atom_site_label_1
_geom_bond_atom_site_label_2
_geom_bond_distance
N1 O1 1.214(3)
N1 O2 1.221(3)
N1 C18 1.471(3)
N2 C15 1.342(3)
N2 C7 1.395(3)
N2 H2 0.8600
N3 C15 1.334(3)
N3 C8 1.378(3)
N3 H3 0.8600
C1 C2 1.384(4)
C1 C6 1.395(4)
C1 H1 0.9300
C2 C3 1.374(4)
C2 H2A 0.9300
C3 C4 1.366(4)
C3 H3A 0.9300
C4 C5 1.389(4)
C4 H4 0.9300
C5 C6 1.394(3)
C5 H5 0.9300
C6 C7 1.472(3)
C7 C8 1.379(3)
C8 C9 1.468(3)
C9 C10 1.390(4)
C9 C14 1.390(4)
C10 C11 1.376(4)
C10 H10 0.9300
C11 C12 1.368(4)
C11 H11 0.9300
C12 C13 1.376(4)
C12 H12 0.9300
C13 C14 1.366(4)
C13 H13 0.9300
C14 H14 0.9300
C15 C16 1.461(3)
C16 C17 1.388(3)
C16 C21 1.400(3)
C17 C18 1.381(4)
C17 H17 0.9300
C18 C19 1.378(4)
C19 C20 1.376(4)
C19 H19 0.9300
C20 C21 1.387(4)
C20 H20 0.9300
C21 H21 0.9300
N4 O3 1.201(3)
N4 O4 1.215(3)
N4 C39 1.470(3)
N5 C36 1.337(3)
N5 C28 1.384(3)
N5 H5A 0.8600
N6 C36 1.336(3)
N6 C29 1.381(3)
N6 H6 0.8600
C22 C23 1.376(4)
C22 C27 1.393(3)
C22 H22 0.9300
C23 C24 1.378(4)
C23 H23 0.9300
C24 C25 1.373(4)
C24 H24 0.9300
C25 C26 1.378(4)
C25 H25 0.9300
C26 C27 1.396(3)
C26 H26 0.9300
C27 C28 1.468(3)
C28 C29 1.379(3)
C29 C30 1.469(3)
C30 C31 1.388(3)
C30 C35 1.392(4)
C31 C32 1.381(4)
C31 H31 0.9300
C32 C33 1.376(4)
C32 H32 0.9300
C33 C34 1.379(4)
C33 H33 0.9300
C34 C35 1.385(4)
C34 H34 0.9300
C35 H35 0.9300
C36 C37 1.458(3)
C37 C38 1.392(3)
C37 C42 1.395(3)
C38 C39 1.380(3)
C38 H38 0.9300
C39 C40 1.385(4)
C40 C41 1.379(4)
C40 H40 0.9300
C41 C42 1.379(4)
C41 H41 0.9300
C42 H42 0.9300

loop_
_geom_hbond_atom_site_label_D
_geom_hbond_atom_site_label_H
_geom_hbond_atom_site_label_A
_geom_hbond_site_symmetry_A
_geom_hbond_distance_DH
_geom_hbond_distance_HA
_geom_hbond_distance_DA
_geom_hbond_angle_DHA
N3 H3 Cl1 . 0.86 2.30 3.066(2) 147.7
N5 H5A Cl1 . 0.86 2.20 3.045(2) 165.5
N6 H6 Cl2 . 0.86 2.31 3.061(2) 146.2
N2 H2 Cl2 1_554 0.86 2.21 3.048(2) 163.4
